data_4509134
loop_
_publ_author_name
'Yao, Ya-Li'
'Xue, Lin'
'Che, Yun-Xia'
'Zheng, Ji-Min'

_publ_section_title
;
 Syntheses, Structures, and Characterizations of Two Pairs of
 Cd(II)-5-Aminotetrazolate Coordination Polymers
;
_journal_issue 1
_journal_name_full 'Crystal Growth &amp; Design'
_journal_page_first 606
_journal_paper_doi 10.1021/cg8009157
_journal_volume 9
_journal_year 2009
_chemical_formula_sum 'C2 H12 Cd N10 O7 S'
_chemical_formula_weight 432.68
_chemical_name_systematic
; 
 ? 
;
_space_group_IT_number 15
_symmetry_cell_setting monoclinic
_symmetry_space_group_name_Hall '-C 2yc'
_symmetry_space_group_name_H-M 'C 1 2/c 1'
_atom_sites_solution_hydrogens geom
_atom_sites_solution_primary direct
_atom_sites_solution_secondary difmap
_audit_creation_method SHELXL-97
_cell_angle_alpha 90.00
_cell_angle_beta 129.096(2)
_cell_angle_gamma 90.00
_cell_formula_units_Z 8
_cell_length_a 19.125(4)
_cell_length_b 12.927(3)
_cell_length_c 13.787(3)
_cell_measurement_reflns_used 2622
_cell_measurement_temperature 294(2)
_cell_measurement_theta_max 26.44
_cell_measurement_theta_min 2.74
_cell_volume 2645.3(10)
_computing_cell_refinement 'RAXIS-RAPID Auto(Rigaku, 2004)'
_computing_data_collection 'RAXIS-RAPID Auto(Rigaku, 2004)'
_computing_data_reduction 'CrystalStructure(Rigaku/MSC, 2004)'
_computing_molecular_graphics 'SHELXL-97 (Sheldrick, 2001)'
_computing_publication_material 'SHELXL-97 (Sheldrick, 1997)'
_computing_structure_refinement 'SHELXL-97 (Sheldrick, 1997)'
_computing_structure_solution 'SHELXS-97 (Sheldrick, 1997)'
_diffrn_ambient_temperature 298(2)
_diffrn_measured_fraction_theta_full 0.991
_diffrn_measured_fraction_theta_max 0.991
_diffrn_measurement_device_type 'rigaku r-axis rapid IP area detector'
_diffrn_measurement_method '\w scans'
_diffrn_radiation_monochromator graphite
_diffrn_radiation_probe x-ray
_diffrn_radiation_type MoK\a
_diffrn_radiation_wavelength 0.71073
_diffrn_reflns_av_R_equivalents 0.0335
_diffrn_reflns_av_sigmaI/netI 0.0428
_diffrn_reflns_limit_h_max 22
_diffrn_reflns_limit_h_min -23
_diffrn_reflns_limit_k_max 9
_diffrn_reflns_limit_k_min -16
_diffrn_reflns_limit_l_max 17
_diffrn_reflns_limit_l_min -12
_diffrn_reflns_number 7142
_diffrn_reflns_theta_full 26.50
_diffrn_reflns_theta_max 26.50
_diffrn_reflns_theta_min 2.09
_diffrn_source 'rotating anode'
_exptl_absorpt_coefficient_mu 1.865
_exptl_absorpt_correction_T_max 0.8072
_exptl_absorpt_correction_T_min 0.7301
_exptl_absorpt_correction_type multi-scan
_exptl_crystal_colour colourless
_exptl_crystal_density_diffrn 2.173
_exptl_crystal_density_meas ?
_exptl_crystal_density_method 'not measured'
_exptl_crystal_description block
_exptl_crystal_F_000 1712
_exptl_crystal_size_max 0.18
_exptl_crystal_size_mid 0.16
_exptl_crystal_size_min 0.12
_refine_diff_density_max 0.393
_refine_diff_density_min -0.597
_refine_diff_density_rms 0.106
_refine_ls_extinction_method none
_refine_ls_goodness_of_fit_ref 1.024
_refine_ls_hydrogen_treatment refU
_refine_ls_matrix_type full
_refine_ls_number_parameters 214
_refine_ls_number_reflns 2733
_refine_ls_number_restraints 9
_refine_ls_restrained_S_all 1.023
_refine_ls_R_factor_all 0.0530
_refine_ls_R_factor_gt 0.0258
_refine_ls_shift/su_max 0.001
_refine_ls_shift/su_mean 0.000
_refine_ls_structure_factor_coef Fsqd
_refine_ls_weighting_details 'calc w=1/[\s^2^(Fo^2^)+(0.0238P)^2^+0.8705P] where P=(Fo^2^+2Fc^2^)/3'
_refine_ls_weighting_scheme calc
_refine_ls_wR_factor_gt 0.0487
_refine_ls_wR_factor_ref 0.0566
_reflns_number_gt 1959
_reflns_number_total 2733
_reflns_threshold_expression >2sigma(I)
_cod_data_source_file cg8009157sup1.cif
_cod_data_source_block 1a
_cod_depositor_comments
;
The following automatic conversions were performed:

'_symmetry_cell_setting' value 'Monoclinic' changed to 'monoclinic'
according to /home/saulius/struct/CIF-dictionaries/cif_core.dic
dictionary named 'cif_core.dic' version 2.4.2 from
2011-04-26.

'_refine_ls_hydrogen_treatment' value 'refu' changed to
'refU' according to
/home/saulius/struct/CIF-dictionaries/cif_core.dic dictionary named
'cif_core.dic' version 2.4.2 from 2011-04-26.

Automatic conversion script
Id: cif_fix_values 1891 2012-01-12 08:04:46Z andrius 

The following automatic conversions were performed:

'_exptl_crystal_density_meas' value 'NONE' was changed to '?' - the
value is perceived as not measured.

Automatic conversion script
Id: cif_fix_values 3008 2015-01-20 13:52:24Z robertas 
;
_cod_original_cell_volume 2645.2(9)
_cod_original_sg_symbol_H-M C2/c
_cod_database_code 4509134

loop_
_symmetry_equiv_pos_as_xyz
'x, y, z'
'-x, y, -z+1/2'
'x+1/2, y+1/2, z'
'-x+1/2, y+1/2, -z+1/2'
'-x, -y, -z'
'x, -y, z-1/2'
'-x+1/2, -y+1/2, -z'
'x+1/2, -y+1/2, z-1/2'

loop_
_atom_site_label
_atom_site_type_symbol
_atom_site_fract_x
_atom_site_fract_y
_atom_site_fract_z
_atom_site_U_iso_or_equiv
_atom_site_adp_type
_atom_site_occupancy
_atom_site_symmetry_multiplicity
_atom_site_calc_flag
_atom_site_refinement_flags
C2 C 0.0554(2) 0.4460(3) 0.1884(3) 0.0208(7) Uani 1 1 d .
C6 C 0.4890(2) 0.5513(3) 0.6155(3) 0.0235(8) Uani 1 1 d .
Cd1 Cd 0.267982(14) 0.495744(18) 0.44030(2) 0.01950(8) Uani 1 1 d .
H6A H 0.209(3) 0.692(3) 0.384(5) 0.11(2) Uiso 1 1 d D
H7A H 0.276(3) 0.240(3) 0.252(4) 0.077(18) Uiso 1 1 d D
H5B H 0.339(3) 0.311(3) 0.565(3) 0.067(16) Uiso 1 1 d D
H6B H 0.172(3) 0.673(3) 0.440(4) 0.075(17) Uiso 1 1 d D
H7B H 0.2358(18) 0.325(3) 0.181(4) 0.070(16) Uiso 1 1 d D
H5A H 0.327(2) 0.281(2) 0.464(3) 0.048(13) Uiso 1 1 d D
N1 N 0.13337(17) 0.4118(2) 0.2944(2) 0.0222(6) Uani 1 1 d .
N2 N 0.1302(2) 0.3055(2) 0.2876(3) 0.0352(8) Uani 1 1 d .
N3 N 0.0552(2) 0.2750(2) 0.1834(3) 0.0429(9) Uani 1 1 d .
N4 N 0.00749(18) 0.3625(2) 0.1207(3) 0.0301(7) Uani 1 1 d .
H4 H -0.0453 0.3638 0.0488 0.036 Uiso 1 1 calc R
N5 N 0.02828(19) 0.5430(2) 0.1521(3) 0.0351(8) Uani 1 1 d .
H5C H -0.0232 0.5554 0.0809 0.042 Uiso 1 1 calc R
H5D H 0.0622 0.5934 0.1998 0.042 Uiso 1 1 calc R
N6 N 0.40370(17) 0.58167(19) 0.5552(2) 0.0208(6) Uani 1 1 d .
N7 N 0.40521(19) 0.6885(2) 0.5549(3) 0.0330(8) Uani 1 1 d .
N8 N 0.4866(2) 0.7225(2) 0.6128(3) 0.0392(9) Uani 1 1 d .
N9 N 0.54015(18) 0.6376(2) 0.6504(3) 0.0309(7) Uani 1 1 d .
H9 H 0.5973 0.6385 0.6901 0.037 Uiso 1 1 calc R
N10 N 0.51968(19) 0.4541(2) 0.6359(3) 0.0431(9) Uani 1 1 d .
H10A H 0.4829 0.4030 0.6090 0.052 Uiso 1 1 calc R
H10B H 0.5761 0.4429 0.6758 0.052 Uiso 1 1 calc R
O1 O 0.17138(15) 0.63967(17) 0.0972(2) 0.0359(7) Uani 1 1 d .
O2 O 0.27534(16) 0.5359(2) 0.2819(2) 0.0352(6) Uani 1 1 d .
O3 O 0.15934(14) 0.45198(17) 0.0822(2) 0.0269(5) Uani 1 1 d .
O4 O 0.28855(15) 0.5374(2) 0.1216(2) 0.0325(6) Uani 1 1 d .
O5 O 0.34353(17) 0.33251(19) 0.5114(2) 0.0294(6) Uani 1 1 d D
O6 O 0.18450(18) 0.6459(2) 0.3968(3) 0.0350(6) Uani 1 1 d D
O7 O 0.28302(18) 0.2884(2) 0.2177(3) 0.0357(7) Uani 1 1 d D
S1 S 0.22251(5) 0.54015(6) 0.14491(7) 0.01831(18) Uani 1 1 d .

loop_
_atom_site_aniso_label
_atom_site_aniso_U_11
_atom_site_aniso_U_22
_atom_site_aniso_U_33
_atom_site_aniso_U_23
_atom_site_aniso_U_13
_atom_site_aniso_U_12
C2 0.0148(16) 0.0268(19) 0.0180(18) 0.0003(14) 0.0090(15) -0.0016(14)
C6 0.0200(18) 0.0240(19) 0.0207(18) -0.0013(14) 0.0100(16) -0.0044(14)
Cd1 0.01579(12) 0.02409(13) 0.01591(12) 0.00153(11) 0.00870(10) -0.00113(11)
N1 0.0185(14) 0.0219(15) 0.0201(15) 0.0010(12) 0.0093(13) -0.0025(11)
N2 0.0341(18) 0.0185(16) 0.0338(19) 0.0037(13) 0.0122(16) -0.0031(13)
N3 0.0339(19) 0.0252(17) 0.039(2) -0.0003(15) 0.0084(17) -0.0027(14)
N4 0.0186(15) 0.0256(16) 0.0254(17) -0.0012(13) 0.0041(13) -0.0046(12)
N5 0.0215(15) 0.0239(15) 0.0308(17) 0.0028(14) 0.0027(14) 0.0020(13)
N6 0.0180(14) 0.0221(15) 0.0189(15) -0.0006(11) 0.0100(13) -0.0014(11)
N7 0.0267(17) 0.0238(16) 0.042(2) -0.0025(14) 0.0182(16) 0.0004(13)
N8 0.0313(18) 0.0252(18) 0.049(2) -0.0015(15) 0.0199(17) -0.0018(14)
N9 0.0186(16) 0.0268(17) 0.0387(18) -0.0050(14) 0.0140(15) -0.0046(12)
N10 0.0183(16) 0.0262(17) 0.060(2) 0.0025(17) 0.0129(16) 0.0015(14)
O1 0.0252(13) 0.0221(13) 0.0449(16) 0.0027(11) 0.0147(13) 0.0018(10)
O2 0.0352(15) 0.0551(17) 0.0150(13) -0.0028(11) 0.0158(12) -0.0139(12)
O3 0.0211(12) 0.0239(12) 0.0289(13) -0.0045(11) 0.0126(11) -0.0037(10)
O4 0.0240(13) 0.0577(17) 0.0231(13) -0.0087(11) 0.0183(12) -0.0072(11)
O5 0.0287(14) 0.0238(14) 0.0273(15) -0.0017(12) 0.0137(13) 0.0033(11)
O6 0.0344(16) 0.0364(16) 0.0373(17) -0.0028(13) 0.0240(14) 0.0063(12)
O7 0.0287(16) 0.0257(15) 0.0396(17) 0.0043(12) 0.0154(14) -0.0013(12)
S1 0.0168(4) 0.0227(4) 0.0150(4) -0.0007(3) 0.0098(4) -0.0009(3)

loop_
_atom_type_symbol
_atom_type_description
_atom_type_scat_dispersion_real
_atom_type_scat_dispersion_imag
_atom_type_scat_source
C C 0.0033 0.0016 'International Tables Vol C Tables 4.2.6.8 and 6.1.1.4'
H H 0.0000 0.0000 'International Tables Vol C Tables 4.2.6.8 and 6.1.1.4'
N N 0.0061 0.0033 'International Tables Vol C Tables 4.2.6.8 and 6.1.1.4'
O O 0.0106 0.0060 'International Tables Vol C Tables 4.2.6.8 and 6.1.1.4'
Cd Cd -0.8075 1.2024 'International Tables Vol C Tables 4.2.6.8 and 6.1.1.4'
S S 0.1246 0.1234 'International Tables Vol C Tables 4.2.6.8 and 6.1.1.4'

loop_
_geom_angle_atom_site_label_1
_geom_angle_atom_site_label_2
_geom_angle_atom_site_label_3
_geom_angle
_geom_angle_site_symmetry_1
_geom_angle_site_symmetry_3
N5 C2 N4 124.4(3) . .
N5 C2 N1 128.5(3) . .
N4 C2 N1 107.1(3) . .
N10 C6 N6 127.3(3) . .
N10 C6 N9 125.1(3) . .
N6 C6 N9 107.6(3) . .
N6 Cd1 N1 168.98(10) . .
N6 Cd1 O4 89.77(9) . 6_566
N1 Cd1 O4 101.03(9) . 6_566
N6 Cd1 O2 80.18(9) . .
N1 Cd1 O2 88.91(9) . .
O4 Cd1 O2 169.52(8) 6_566 .
N6 Cd1 O6 93.85(10) . .
N1 Cd1 O6 87.77(10) . .
O4 Cd1 O6 93.11(10) 6_566 .
O2 Cd1 O6 90.56(10) . .
N6 Cd1 O5 90.92(9) . .
N1 Cd1 O5 89.76(9) . .
O4 Cd1 O5 75.30(9) 6_566 .
O2 Cd1 O5 101.69(10) . .
O6 Cd1 O5 167.46(11) . .
C2 N1 N2 106.5(3) . .
C2 N1 Cd1 131.0(2) . .
N2 N1 Cd1 120.40(19) . .
N3 N2 N1 110.4(3) . .
N2 N3 N4 106.3(3) . .
C2 N4 N3 109.6(3) . .
C2 N4 H4 125.2 . .
N3 N4 H4 125.2 . .
C2 N5 H5C 120.0 . .
C2 N5 H5D 120.0 . .
H5C N5 H5D 120.0 . .
C6 N6 N7 106.0(3) . .
C6 N6 Cd1 133.5(2) . .
N7 N6 Cd1 119.81(19) . .
N8 N7 N6 110.8(3) . .
N7 N8 N9 106.5(3) . .
C6 N9 N8 109.1(3) . .
C6 N9 H9 125.4 . .
N8 N9 H9 125.4 . .
C6 N10 H10A 120.0 . .
C6 N10 H10B 120.0 . .
H10A N10 H10B 120.0 . .
S1 O2 Cd1 143.91(15) . .
S1 O4 Cd1 130.51(13) . 6_565
Cd1 O5 H5B 107(3) . .
Cd1 O5 H5A 123(3) . .
H5B O5 H5A 103(4) . .
Cd1 O6 H6A 105(4) . .
Cd1 O6 H6B 128(3) . .
H6A O6 H6B 108(4) . .
H7A O7 H7B 105(4) . .
O2 S1 O3 111.51(14) . .
O2 S1 O4 106.63(14) . .
O3 S1 O4 110.27(14) . .
O2 S1 O1 108.96(15) . .
O3 S1 O1 109.84(13) . .
O4 S1 O1 109.56(15) . .

loop_
_geom_bond_atom_site_label_1
_geom_bond_atom_site_label_2
_geom_bond_distance
_geom_bond_site_symmetry_2
C2 N5 1.329(4) .
C2 N4 1.341(4) .
C2 N1 1.343(4) .
C6 N10 1.338(4) .
C6 N6 1.341(4) .
C6 N9 1.356(4) .
Cd1 N6 2.301(2) .
Cd1 N1 2.307(2) .
Cd1 O4 2.311(2) 6_566
Cd1 O2 2.334(2) .
Cd1 O6 2.339(3) .
Cd1 O5 2.390(2) .
N1 N2 1.376(3) .
N2 N3 1.296(4) .
N3 N4 1.365(4) .
N4 H4 0.8600 .
N5 H5C 0.8600 .
N5 H5D 0.8600 .
N6 N7 1.381(3) .
N7 N8 1.298(4) .
N8 N9 1.361(4) .
N9 H9 0.8600 .
N10 H10A 0.8600 .
N10 H10B 0.8600 .
O1 S1 1.494(2) .
O2 S1 1.478(2) .
O3 S1 1.479(2) .
O4 S1 1.488(2) .
O4 Cd1 2.311(2) 6_565
O5 H5B 0.84(5) .
O5 H5A 0.84(3) .
O6 H6A 0.84(6) .
O6 H6B 0.85(6) .
O7 H7A 0.85(5) .
O7 H7B 0.85(4) .

loop_
_geom_torsion_atom_site_label_1
_geom_torsion_atom_site_label_2
_geom_torsion_atom_site_label_3
_geom_torsion_atom_site_label_4
_geom_torsion
_geom_torsion_site_symmetry_1
N5 C2 N1 N2 -179.1(3) .
N4 C2 N1 N2 0.0(4) .
N5 C2 N1 Cd1 -16.0(5) .
N4 C2 N1 Cd1 163.1(2) .
N6 Cd1 N1 C2 -66.2(6) .
O4 Cd1 N1 C2 125.2(3) 6_566
O2 Cd1 N1 C2 -58.1(3) .
O6 Cd1 N1 C2 32.5(3) .
O5 Cd1 N1 C2 -159.8(3) .
N6 Cd1 N1 N2 94.9(5) .
O4 Cd1 N1 N2 -73.6(2) 6_566
O2 Cd1 N1 N2 103.0(2) .
O6 Cd1 N1 N2 -166.4(2) .
O5 Cd1 N1 N2 1.3(2) .
C2 N1 N2 N3 0.4(4) .
Cd1 N1 N2 N3 -164.9(2) .
N1 N2 N3 N4 -0.6(4) .
N5 C2 N4 N3 178.8(3) .
N1 C2 N4 N3 -0.3(4) .
N2 N3 N4 C2 0.6(4) .
N10 C6 N6 N7 -178.3(3) .
N9 C6 N6 N7 0.1(4) .
N10 C6 N6 Cd1 -8.1(5) .
N9 C6 N6 Cd1 170.4(2) .
N1 Cd1 N6 C6 -81.3(6) .
O4 Cd1 N6 C6 87.5(3) 6_566
O2 Cd1 N6 C6 -89.5(3) .
O6 Cd1 N6 C6 -179.4(3) .
O5 Cd1 N6 C6 12.2(3) .
N1 Cd1 N6 N7 87.9(5) .
O4 Cd1 N6 N7 -103.4(2) 6_566
O2 Cd1 N6 N7 79.6(2) .
O6 Cd1 N6 N7 -10.3(2) .
O5 Cd1 N6 N7 -178.7(2) .
C6 N6 N7 N8 -0.7(4) .
Cd1 N6 N7 N8 -172.6(2) .
N6 N7 N8 N9 1.1(4) .
N10 C6 N9 N8 179.0(3) .
N6 C6 N9 N8 0.5(4) .
N7 N8 N9 C6 -1.0(4) .
N6 Cd1 O2 S1 -166.8(3) .
N1 Cd1 O2 S1 14.8(3) .
O4 Cd1 O2 S1 176.5(4) 6_566
O6 Cd1 O2 S1 -73.0(3) .
O5 Cd1 O2 S1 104.3(3) .
Cd1 O2 S1 O3 -38.4(3) .
Cd1 O2 S1 O4 -158.9(2) .
Cd1 O2 S1 O1 83.0(3) .
Cd1 O4 S1 O2 164.47(16) 6_565
Cd1 O4 S1 O3 43.3(2) 6_565
Cd1 O4 S1 O1 -77.8(2) 6_565
